data_4321992
loop_
_publ_author_name
'Matthew A. Withersby'
'Alexander J. Blake'
'Neil R. Champness'
'Paul A. Cooke'
'Peter Hubberstey'
'Wan-Sheung Li'
'Martin Schr\"oder'

_publ_section_title
;
 Solvent Control in the Synthesis of
 3,6-Bis(pyridin-3-yl)-1,2,4,5-tetrazine-Bridged Cadmium(II) and Zinc(II)
 Coordination Polymers
;
_journal_name_full 'Inorganic Chemistry'
_journal_page_first 2259
_journal_page_last 2266
_journal_paper_doi 10.1021/ic980898h
_journal_volume 38
_journal_year 1999
_chemical_formula_sum 'C20 H18 N11 O7 Zn'
_chemical_formula_weight 589.82
_chemical_name_common {[Zn2(3,3'-pytz)2(NO3)4(EtOH)2(mu-3,3'-pytz)]}n
_chemical_name_systematic
; 
 3,6-bis(pyrid-3-yl)-1,2,4,5-tetrazine Zinc nitrate ethanol adduct 
;
_space_group_IT_number 2
_symmetry_cell_setting triclinic
_symmetry_space_group_name_Hall '-P 1'
_symmetry_space_group_name_H-M 'P -1'
_atom_sites_solution_hydrogens geom
_atom_sites_solution_primary direct
_atom_sites_solution_secondary difmap
_audit_creation_method SHELXL-97
_cell_angle_alpha 87.56(2)
_cell_angle_beta 83.49(4)
_cell_angle_gamma 71.12(2)
_cell_formula_units_Z 2
_cell_length_a 7.590(3)
_cell_length_b 10.561(2)
_cell_length_c 15.951(5)
_cell_measurement_reflns_used 28
_cell_measurement_temperature 297(2)
_cell_measurement_theta_max 15
_cell_measurement_theta_min 12
_cell_volume 1202.0(7)
_computing_cell_refinement 'STADI-4 (stoe & cie, 1996a)'
_computing_data_collection 'STADI-4 (stoe & cie, 1996a)'
_computing_data_reduction 'X-RED (stoe & cie, 1996b)'
_computing_molecular_graphics 'SHELXTL/PC (version 5.03)(Sheldrick, 1994)'
_computing_publication_material 'SHELXL-97 (Sheldrick, 1997)'
_computing_structure_refinement 'SHELXL-97 (Sheldrick, 1997)'
_computing_structure_solution 'SHELXS-97 (Sheldrick, 1990)'
_diffrn_ambient_temperature 297(2)
_diffrn_measured_fraction_theta_full 0.999
_diffrn_measured_fraction_theta_max 0.999
_diffrn_measurement_device_type 'STOE STADI-4 FOUR-CIRCLE DIFFRACTOMETER D092'
_diffrn_measurement_method omega-theta
_diffrn_radiation_monochromator graphite
_diffrn_radiation_source 'fine-focus sealed tube'
_diffrn_radiation_type MoK\a
_diffrn_radiation_wavelength 0.71073
_diffrn_reflns_av_R_equivalents 0.1311
_diffrn_reflns_av_sigmaI/netI 0.0523
_diffrn_reflns_limit_h_max 9
_diffrn_reflns_limit_h_min -8
_diffrn_reflns_limit_k_max 12
_diffrn_reflns_limit_k_min -12
_diffrn_reflns_limit_l_max 18
_diffrn_reflns_limit_l_min -12
_diffrn_reflns_number 4540
_diffrn_reflns_theta_full 25.00
_diffrn_reflns_theta_max 25.00
_diffrn_reflns_theta_min 2.57
_diffrn_standards_decay_% 4.7
_diffrn_standards_interval_time 60
_diffrn_standards_number 3
_exptl_absorpt_coefficient_mu 1.089
_exptl_absorpt_correction_T_max 0.9476
_exptl_absorpt_correction_T_min 0.5909
_exptl_absorpt_correction_type psi-scans
_exptl_crystal_colour 'Deep Pink'
_exptl_crystal_density_diffrn 1.630
_exptl_crystal_density_method 'not measured'
_exptl_crystal_description Plate
_exptl_crystal_F_000 602
_exptl_crystal_size_max 0.54
_exptl_crystal_size_mid 0.23
_exptl_crystal_size_min 0.05
_refine_diff_density_max 0.442
_refine_diff_density_min -0.425
_refine_diff_density_rms 0.087
_refine_ls_extinction_method none
_refine_ls_goodness_of_fit_ref 1.219
_refine_ls_hydrogen_treatment mixed
_refine_ls_matrix_type full
_refine_ls_number_parameters 355
_refine_ls_number_reflns 4221
_refine_ls_number_restraints 0
_refine_ls_restrained_S_all 1.219
_refine_ls_R_factor_all 0.0981
_refine_ls_R_factor_gt 0.0615
_refine_ls_shift/su_max 0.019
_refine_ls_shift/su_mean 0.001
_refine_ls_structure_factor_coef Fsqd
_refine_ls_weighting_details 'w=1/[\s^2^(Fo^2^)+(0.0049P)^2^+4.0368P] where P=(Fo^2^+2Fc^2^)/3'
_refine_ls_weighting_scheme calc
_refine_ls_wR_factor_gt 0.1031
_refine_ls_wR_factor_ref 0.1268
_reflns_number_gt 3165
_reflns_number_total 4221
_reflns_threshold_expression >2sigma(I)
_cod_data_source_file ic980898h_5.cif
_cod_data_source_block zntptz
_cod_depositor_comments
;
The following automatic conversions were performed:

'_refine_ls_weighting_scheme' value 'calc
w=1/[\s^2^(Fo^2^)+(0.0049P)^2^+4.0368P] where P=(Fo^2^+2Fc^2^)/3' was
changed to 'calc'. New tag '_refine_ls_weighting_details' was
created. The value of the new tag was set to
'w=1/[\s^2^(Fo^2^)+(0.0049P)^2^+4.0368P] where P=(Fo^2^+2Fc^2^)/3'.

Automatic conversion script
Id: cif_fix_values 3143 2015-03-26 13:38:13Z robertas 
;
_cod_original_cell_volume 1202.0(6)
_cod_database_code 4321992

loop_
_symmetry_equiv_pos_as_xyz
'x, y, z'
'-x, -y, -z'

loop_
_atom_site_label
_atom_site_type_symbol
_atom_site_fract_x
_atom_site_fract_y
_atom_site_fract_z
_atom_site_U_iso_or_equiv
_atom_site_adp_type
_atom_site_occupancy
_atom_site_calc_flag
_atom_site_refinement_flags
_atom_site_disorder_assembly
_atom_site_disorder_group
Zn1 Zn 0.07949(10) 1.00590(7) 0.27530(4) 0.03664(19) Uani 1 d . . .
N1 N 0.0316(6) 1.3729(5) -0.0737(3) 0.0434(12) Uani 1 d . . .
N2 N 0.1238(7) 1.4445(5) -0.1197(3) 0.0450(13) Uani 1 d . . .
C3 C 0.2938(7) 1.4359(5) -0.1003(3) 0.0336(13) Uani 1 d . . .
N4 N 0.3716(7) 1.3690(5) -0.0333(3) 0.0417(12) Uani 1 d . . .
N5 N 0.2834(7) 1.2964(5) 0.0113(3) 0.0432(12) Uani 1 d . . .
C6 C 0.1206(7) 1.2964(5) -0.0121(3) 0.0329(12) Uani 1 d . . .
O10 O -0.2088(5) 1.0749(4) 0.3226(3) 0.0473(11) Uani 1 d G . .
H1S1 H -0.2670 1.1637 0.3002 0.057 Uiso 1 d G . .
N10 N 0.1105(8) 1.1781(6) 0.3832(4) 0.0555(14) Uani 1 d . . .
O11 O 0.0729(6) 1.2212(5) 0.3109(3) 0.0622(13) Uani 1 d . . .
C11 C -0.2993(14) 1.0472(9) 0.4014(5) 0.104(4) Uani 1 d . . .
H1S2 H -0.3873 1.0030 0.3894 0.125 Uiso 1 calc R . .
H1S3 H -0.2049 0.9834 0.4318 0.125 Uiso 1 calc R . .
O12 O 0.1406(7) 1.0547(4) 0.3959(3) 0.0615(13) Uani 1 d . . .
C12 C -0.3909(17) 1.1480(10) 0.4533(6) 0.138(5) Uani 1 d . . .
H2SA H -0.4455 1.1144 0.5029 0.207 Uiso 1 calc R . .
H2SB H -0.4879 1.2118 0.4254 0.207 Uiso 1 calc R . .
H2SC H -0.3053 1.1906 0.4690 0.207 Uiso 1 calc R . .
O13 O 0.1213(9) 1.2494(6) 0.4391(4) 0.0931(19) Uani 1 d . . .
N20 N 0.4453(7) 0.8838(5) 0.1842(3) 0.0456(13) Uani 1 d . . .
O21 O 0.3684(6) 0.9691(5) 0.2407(3) 0.0557(12) Uani 1 d . . .
O22 O 0.3463(7) 0.8349(6) 0.1490(4) 0.0812(17) Uani 1 d . . .
O23 O 0.6173(6) 0.8489(5) 0.1675(4) 0.0786(17) Uani 1 d . . .
N31 N -0.0091(6) 1.0799(4) 0.1588(3) 0.0340(11) Uani 1 d . . .
C32 C 0.0803(7) 1.1527(5) 0.1116(3) 0.0335(13) Uani 1 d . . .
H32A H 0.1861 1.1640 0.1302 0.040 Uiso 1 calc R . .
C33 C 0.0209(8) 1.2118(5) 0.0360(3) 0.0347(13) Uani 1 d . . .
C34 C -0.1349(8) 1.1931(6) 0.0086(4) 0.0407(14) Uani 1 d . . .
H34A H -0.1764 1.2302 -0.0424 0.049 Uiso 1 calc R . .
C35 C -0.2283(8) 1.1195(6) 0.0570(4) 0.0448(15) Uani 1 d . . .
H35A H -0.3345 1.1069 0.0398 0.054 Uiso 1 calc R . .
C36 C -0.1609(8) 1.0644(6) 0.1318(4) 0.0420(14) Uani 1 d . . .
H36A H -0.2241 1.0145 0.1647 0.050 Uiso 1 calc R . .
N61 N 0.3971(7) 1.6788(5) -0.2589(3) 0.0500(14) Uani 1 d . . .
C62 C 0.3113(8) 1.6034(6) -0.2129(4) 0.0416(14) Uani 1 d . . .
H62A H 0.1885 1.6124 -0.2212 0.050 Uiso 1 calc R . .
C63 C 0.3974(8) 1.5118(5) -0.1529(3) 0.0348(13) Uani 1 d . . .
C64 C 0.5823(8) 1.4964(6) -0.1427(4) 0.0431(15) Uani 1 d . . .
H64A H 0.6446 1.4357 -0.1034 0.052 Uiso 1 calc R . .
C65 C 0.6722(8) 1.5720(6) -0.1914(4) 0.0472(16) Uani 1 d . . .
H65A H 0.7968 1.5624 -0.1865 0.057 Uiso 1 calc R . .
C66 C 0.5737(8) 1.6618(6) -0.2474(4) 0.0517(17) Uani 1 d . . .
H66A H 0.6344 1.7142 -0.2793 0.062 Uiso 1 calc R . .
N101 N 0.5399(7) 0.5720(5) 0.4325(3) 0.0527(15) Uani 1 d . . .
N105 N 0.3269(7) 0.4852(5) 0.5173(3) 0.0510(14) Uani 1 d . . .
C106 C 0.3722(8) 0.5567(5) 0.4511(4) 0.0398(14) Uani 1 d . . .
N131 N 0.0887(6) 0.8130(4) 0.3114(3) 0.0388(11) Uani 1 d . . .
C132 C 0.2253(8) 0.7425(5) 0.3573(4) 0.0387(14) Uani 1 d . . .
H13D H 0.3244 0.7742 0.3627 0.046 Uiso 1 calc R . .
C133 C 0.2232(8) 0.6241(5) 0.3971(3) 0.0356(13) Uani 1 d . . .
C134 C 0.0794(8) 0.5748(6) 0.3885(4) 0.0437(15) Uani 1 d . . .
H13C H 0.0742 0.4963 0.4157 0.052 Uiso 1 calc R . .
C135 C -0.0560(9) 0.6449(6) 0.3385(4) 0.0488(16) Uani 1 d . . .
H13B H -0.1530 0.6127 0.3299 0.059 Uiso 1 calc R . .
C136 C -0.0476(8) 0.7623(6) 0.3015(4) 0.0454(15) Uani 1 d . . .
H13A H -0.1408 0.8089 0.2681 0.054 Uiso 1 calc R . .

loop_
_atom_site_aniso_label
_atom_site_aniso_U_11
_atom_site_aniso_U_22
_atom_site_aniso_U_33
_atom_site_aniso_U_23
_atom_site_aniso_U_13
_atom_site_aniso_U_12
Zn1 0.0368(4) 0.0366(4) 0.0362(4) 0.0147(3) -0.0103(3) -0.0110(3)
N1 0.038(3) 0.051(3) 0.044(3) 0.020(2) -0.012(2) -0.018(2)
N2 0.038(3) 0.048(3) 0.050(3) 0.023(2) -0.012(2) -0.015(2)
C3 0.036(3) 0.032(3) 0.029(3) 0.008(2) -0.005(2) -0.006(2)
N4 0.044(3) 0.051(3) 0.034(3) 0.013(2) -0.011(2) -0.019(2)
N5 0.042(3) 0.054(3) 0.037(3) 0.018(2) -0.010(2) -0.019(2)
C6 0.035(3) 0.033(3) 0.026(3) 0.003(2) -0.004(2) -0.006(2)
O10 0.040(2) 0.044(2) 0.048(3) 0.023(2) 0.0013(19) -0.005(2)
N10 0.066(4) 0.053(4) 0.053(4) 0.005(3) -0.014(3) -0.025(3)
O11 0.059(3) 0.074(3) 0.057(3) 0.019(3) -0.013(2) -0.026(3)
C11 0.114(8) 0.078(6) 0.079(6) 0.037(5) 0.039(6) 0.005(5)
O12 0.074(3) 0.044(3) 0.070(3) 0.006(2) -0.022(3) -0.020(2)
C12 0.185(12) 0.097(8) 0.057(6) 0.022(5) 0.028(7) 0.040(8)
O13 0.148(6) 0.068(4) 0.075(4) -0.010(3) -0.029(4) -0.045(4)
N20 0.044(3) 0.044(3) 0.044(3) -0.003(3) -0.007(3) -0.005(3)
O21 0.047(3) 0.061(3) 0.060(3) -0.011(2) -0.010(2) -0.016(2)
O22 0.056(3) 0.101(4) 0.093(4) -0.033(3) -0.017(3) -0.028(3)
O23 0.036(3) 0.091(4) 0.109(4) -0.035(3) 0.008(3) -0.021(3)
N31 0.035(3) 0.033(3) 0.034(3) 0.012(2) -0.010(2) -0.011(2)
C32 0.028(3) 0.035(3) 0.035(3) 0.010(2) -0.008(2) -0.006(2)
C33 0.035(3) 0.033(3) 0.033(3) 0.006(2) -0.005(2) -0.007(2)
C34 0.045(3) 0.037(3) 0.038(3) 0.010(3) -0.015(3) -0.008(3)
C35 0.043(4) 0.052(4) 0.046(4) 0.008(3) -0.017(3) -0.020(3)
C36 0.046(4) 0.041(3) 0.042(3) 0.011(3) -0.009(3) -0.019(3)
N61 0.038(3) 0.050(3) 0.060(3) 0.026(3) -0.008(2) -0.015(2)
C62 0.034(3) 0.042(3) 0.044(3) 0.016(3) -0.007(3) -0.007(3)
C63 0.035(3) 0.027(3) 0.038(3) 0.006(2) -0.005(2) -0.006(2)
C64 0.037(3) 0.043(3) 0.046(4) 0.012(3) -0.011(3) -0.007(3)
C65 0.030(3) 0.060(4) 0.052(4) 0.011(3) -0.009(3) -0.015(3)
C66 0.041(4) 0.054(4) 0.062(4) 0.021(3) -0.008(3) -0.019(3)
N101 0.041(3) 0.052(3) 0.065(4) 0.035(3) -0.015(3) -0.016(3)
N105 0.044(3) 0.051(3) 0.056(3) 0.031(3) -0.015(3) -0.014(3)
C106 0.034(3) 0.028(3) 0.054(4) 0.013(3) -0.004(3) -0.007(2)
N131 0.039(3) 0.037(3) 0.043(3) 0.012(2) -0.014(2) -0.013(2)
C132 0.038(3) 0.033(3) 0.048(4) 0.012(3) -0.013(3) -0.014(3)
C133 0.037(3) 0.034(3) 0.036(3) 0.009(2) -0.008(2) -0.011(3)
C134 0.050(4) 0.040(3) 0.042(4) 0.012(3) -0.006(3) -0.017(3)
C135 0.052(4) 0.054(4) 0.050(4) 0.013(3) -0.013(3) -0.030(3)
C136 0.046(4) 0.048(4) 0.042(4) 0.012(3) -0.017(3) -0.013(3)

loop_
_atom_type_symbol
_atom_type_description
_atom_type_scat_dispersion_real
_atom_type_scat_dispersion_imag
_atom_type_scat_source
C C 0.0033 0.0016 'International Tables Vol C Tables 4.2.6.8 and 6.1.1.4'
H H 0.0000 0.0000 'International Tables Vol C Tables 4.2.6.8 and 6.1.1.4'
N N 0.0061 0.0033 'International Tables Vol C Tables 4.2.6.8 and 6.1.1.4'
O O 0.0106 0.0060 'International Tables Vol C Tables 4.2.6.8 and 6.1.1.4'
Zn Zn 0.2839 1.4301 'International Tables Vol C Tables 4.2.6.8 and 6.1.1.4'

loop_
_geom_angle_atom_site_label_1
_geom_angle_atom_site_label_2
_geom_angle_atom_site_label_3
_geom_angle
_geom_angle_site_symmetry_1
_geom_angle_site_symmetry_3
_geom_angle_publ_flag
N131 Zn1 N31 119.47(18) . . y
N131 Zn1 O21 98.54(18) . . y
N31 Zn1 O21 96.80(18) . . y
N131 Zn1 O10 89.09(17) . . y
N31 Zn1 O10 86.12(17) . . y
O21 Zn1 O10 169.06(18) . . y
N131 Zn1 O12 94.03(18) . . y
N31 Zn1 O12 145.74(17) . . y
O21 Zn1 O12 84.10(19) . . y
O10 Zn1 O12 87.57(18) . . y
N131 Zn1 O11 149.86(17) . . y
N31 Zn1 O11 89.37(17) . . y
O21 Zn1 O11 85.44(17) . . y
O10 Zn1 O11 84.05(17) . . y
O12 Zn1 O11 56.47(16) . . ?
N2 N1 C6 116.5(5) . . ?
N1 N2 C3 117.9(4) . . ?
N2 C3 N4 124.3(5) . . ?
N2 C3 C63 117.7(5) . . ?
N4 C3 C63 118.0(5) . . ?
N5 N4 C3 117.9(5) . . ?
N4 N5 C6 117.6(4) . . ?
N5 C6 N1 125.3(5) . . ?
N5 C6 C33 118.5(5) . . ?
N1 C6 C33 116.1(5) . . ?
C11 O10 Zn1 129.7(5) . . ?
O13 N10 O11 122.9(6) . . ?
O13 N10 O12 120.5(6) . . ?
O11 N10 O12 116.6(6) . . ?
N10 O11 Zn1 88.7(4) . . ?
C12 C11 O10 119.0(8) . . ?
N10 O12 Zn1 98.0(4) . . ?
O22 N20 O23 122.3(6) . . ?
O22 N20 O21 118.4(5) . . ?
O23 N20 O21 119.3(5) . . ?
N20 O21 Zn1 116.7(4) . . ?
C36 N31 C32 118.4(5) . . ?
C36 N31 Zn1 121.9(4) . . ?
C32 N31 Zn1 119.6(4) . . ?
N31 C32 C33 122.3(5) . . ?
C34 C33 C32 118.4(5) . . ?
C34 C33 C6 121.5(5) . . ?
C32 C33 C6 120.1(5) . . ?
C35 C34 C33 119.6(5) . . ?
C34 C35 C36 118.5(5) . . ?
N31 C36 C35 122.8(5) . . ?
C66 N61 C62 117.6(5) . . ?
N61 C62 C63 122.8(5) . . ?
C64 C63 C62 118.1(5) . . ?
C64 C63 C3 121.0(5) . . ?
C62 C63 C3 120.9(5) . . ?
C65 C64 C63 119.2(5) . . ?
C66 C65 C64 118.3(6) . . ?
N61 C66 C65 124.1(6) . . ?
N105 N101 C106 118.6(5) 2_666 . ?
N101 N105 C106 116.8(5) 2_666 . ?
N101 C106 N105 124.6(5) . . ?
N101 C106 C133 118.4(5) . . ?
N105 C106 C133 117.0(5) . . ?
C136 N131 C132 117.8(5) . . ?
C136 N131 Zn1 123.5(4) . . ?
C132 N131 Zn1 118.0(4) . . ?
N131 C132 C133 121.9(5) . . ?
C134 C133 C132 119.7(5) . . ?
C134 C133 C106 121.5(5) . . ?
C132 C133 C106 118.7(5) . . ?
C135 C134 C133 118.1(5) . . ?
C136 C135 C134 119.6(6) . . ?
N131 C136 C135 122.8(5) . . ?

loop_
_geom_bond_atom_site_label_1
_geom_bond_atom_site_label_2
_geom_bond_distance
_geom_bond_site_symmetry_2
_geom_bond_publ_flag
Zn1 N131 2.074(4) . y
Zn1 N31 2.082(4) . y
Zn1 O21 2.111(4) . y
Zn1 O10 2.128(4) . y
Zn1 O12 2.149(5) . y
Zn1 O11 2.350(5) . y
N1 N2 1.334(6) . ?
N1 C6 1.343(6) . ?
N2 C3 1.335(7) . ?
C3 N4 1.342(6) . ?
C3 C63 1.472(7) . ?
N4 N5 1.311(6) . ?
N5 C6 1.330(7) . ?
C6 C33 1.486(7) . ?
O10 C11 1.429(8) . ?
N10 O13 1.218(7) . ?
N10 O11 1.250(6) . ?
N10 O12 1.260(6) . ?
C11 C12 1.329(11) . ?
N20 O22 1.232(6) . ?
N20 O23 1.237(6) . ?
N20 O21 1.254(6) . ?
N31 C36 1.334(7) . ?
N31 C32 1.339(6) . ?
C32 C33 1.388(7) . ?
C33 C34 1.380(8) . ?
C34 C35 1.373(8) . ?
C35 C36 1.382(8) . ?
N61 C66 1.326(7) . ?
N61 C62 1.332(7) . ?
C62 C63 1.389(7) . ?
C63 C64 1.387(8) . ?
C64 C65 1.373(8) . ?
C65 C66 1.370(8) . ?
N101 N105 1.332(6) 2_666 ?
N101 C106 1.333(7) . ?
N105 N101 1.332(6) 2_666 ?
N105 C106 1.349(7) . ?
C106 C133 1.475(7) . ?
N131 C136 1.336(7) . ?
N131 C132 1.339(7) . ?
C132 C133 1.382(7) . ?
C133 C134 1.374(8) . ?
C134 C135 1.372(8) . ?
C135 C136 1.368(8) . ?
